data_4339351
loop_
_publ_author_name
'Choi, Shin Hei'
'Pang, Keliang'
'Kim, Kibong'
'Churchill, David G.'

_publ_section_title
;
 Cu2+ colorimetric sensing and fluorescence enhancement and Hg2+
 fluorescence diminution in &quot;scorpionate&quot;-like
 tetrathienyl-substituted boron-dipyrrins.
;
_journal_issue 25
_journal_name_full 'Inorganic chemistry'
_journal_page_first 10564
_journal_page_last 10577
_journal_paper_doi 10.1021/ic701101j
_journal_volume 46
_journal_year 2007
_chemical_formula_sum 'C25 H17 B N2 S4'
_chemical_formula_weight 484.46
_chemical_name_systematic
; 
 ? 
;
_space_group_IT_number 2
_symmetry_space_group_name_Hall '-P 1'
_symmetry_space_group_name_H-M 'P -1'
_atom_sites_solution_hydrogens geom
_atom_sites_solution_primary direct
_atom_sites_solution_secondary difmap
_audit_creation_method SHELXL-97
_cell_angle_alpha 76.6430(10)
_cell_angle_beta 72.4810(10)
_cell_angle_gamma 64.6380(10)
_cell_formula_units_Z 2
_cell_length_a 10.0954(5)
_cell_length_b 10.0984(5)
_cell_length_c 12.9732(6)
_cell_measurement_temperature 243(2)
_cell_volume 1131.66(10)
_computing_structure_refinement 'SHELXL-97 (Sheldrick, 1997)'
_computing_structure_solution 'SHELXS-97 (Sheldrick, 1990)'
_diffrn_ambient_temperature 243(2)
_diffrn_measured_fraction_theta_full 0.905
_diffrn_measured_fraction_theta_max 0.905
_diffrn_radiation_monochromator graphite
_diffrn_radiation_source 'fine-focus sealed tube'
_diffrn_radiation_type MoK\a
_diffrn_radiation_wavelength 0.71073
_diffrn_reflns_av_R_equivalents 0.0145
_diffrn_reflns_av_sigmaI/netI 0.0273
_diffrn_reflns_limit_h_max 13
_diffrn_reflns_limit_h_min -8
_diffrn_reflns_limit_k_max 13
_diffrn_reflns_limit_k_min -13
_diffrn_reflns_limit_l_max 17
_diffrn_reflns_limit_l_min -8
_diffrn_reflns_number 8135
_diffrn_reflns_theta_full 28.31
_diffrn_reflns_theta_max 28.31
_diffrn_reflns_theta_min 1.66
_exptl_absorpt_coefficient_mu 0.437
_exptl_absorpt_correction_T_max 0.9177
_exptl_absorpt_correction_T_min 0.8621
_exptl_crystal_density_diffrn 1.422
_exptl_crystal_density_method 'not measured'
_exptl_crystal_F_000 500
_exptl_crystal_size_max 0.35
_exptl_crystal_size_mid 0.20
_exptl_crystal_size_min 0.20
_refine_diff_density_max 3.786
_refine_diff_density_min -1.232
_refine_diff_density_rms 0.174
_refine_ls_extinction_coef 0.000(7)
_refine_ls_extinction_expression Fc^*^=kFc[1+0.001xFc^2^\l^3^/sin(2\q)]^-1/4^
_refine_ls_extinction_method SHELXL
_refine_ls_goodness_of_fit_ref 1.983
_refine_ls_hydrogen_treatment mixed
_refine_ls_matrix_type full
_refine_ls_number_parameters 294
_refine_ls_number_reflns 5116
_refine_ls_number_restraints 0
_refine_ls_restrained_S_all 1.983
_refine_ls_R_factor_all 0.1480
_refine_ls_R_factor_gt 0.1287
_refine_ls_shift/su_max 0.548
_refine_ls_shift/su_mean 0.017
_refine_ls_structure_factor_coef Fsqd
_refine_ls_weighting_details 'calc w=1/[\s^2^(Fo^2^)+(0.2000P)^2^+0.0000P] where P=(Fo^2^+2Fc^2^)/3'
_refine_ls_weighting_scheme calc
_refine_ls_wR_factor_gt 0.4276
_refine_ls_wR_factor_ref 0.4490
_reflns_number_gt 3963
_reflns_number_total 5116
_reflns_threshold_expression >2sigma(I)
_cod_data_source_file ic701101j-file005.cif
_cod_data_source_block fatts10
_cod_original_cell_volume 1131.66(9)
_cod_database_code 4339351

loop_
_symmetry_equiv_pos_as_xyz
'x, y, z'
'-x, -y, -z'

loop_
_atom_site_label
_atom_site_type_symbol
_atom_site_fract_x
_atom_site_fract_y
_atom_site_fract_z
_atom_site_U_iso_or_equiv
_atom_site_adp_type
_atom_site_occupancy
_atom_site_symmetry_multiplicity
_atom_site_calc_flag
_atom_site_refinement_flags
B B 1.8617(6) -0.2752(6) 0.7570(4) 0.0283(11) Uani 1 1 d .
N1 N 1.7974(5) -0.3762(4) 0.7274(3) 0.0288(9) Uani 1 1 d .
N2 N 1.8382(5) -0.3081(5) 0.8855(3) 0.0326(10) Uani 1 1 d .
C1 C 1.7713(6) -0.5164(5) 0.9090(4) 0.0303(10) Uani 1 1 d .
C11 C 1.7641(5) -0.3722(6) 0.6330(4) 0.0302(10) Uani 1 1 d .
C12 C 1.7053(6) -0.4792(6) 0.6422(4) 0.0376(12) Uani 1 1 d .
H12A H 1.6718 -0.4962 0.5881 0.045 Uiso 1 1 calc R
C13 C 1.7059(6) -0.5548(6) 0.7462(4) 0.0361(11) Uani 1 1 d .
H13A H 1.6737 -0.6331 0.7761 0.043 Uiso 1 1 calc R
C14 C 1.7653(6) -0.4903(5) 0.7986(4) 0.0307(10) Uani 1 1 d .
C21 C 1.8689(7) -0.2387(6) 0.9463(5) 0.0410(13) Uani 1 1 d .
H21A H 1.8993 -0.1588 0.9204 0.049 Uiso 1 1 calc R
C22 C 1.8484(7) -0.3042(7) 1.0550(4) 0.0429(13) Uani 1 1 d .
H22A H 1.8589 -0.2732 1.1140 0.051 Uiso 1 1 calc R
C23 C 1.8105(6) -0.4205(6) 1.0599(4) 0.0368(11) Uani 1 1 d .
H23A H 1.7928 -0.4863 1.1216 0.044 Uiso 1 1 calc R
C24 C 1.8033(5) -0.4215(5) 0.9514(4) 0.0301(10) Uani 1 1 d .
S1 S 1.8211(3) -0.81599(18) 0.94544(15) 0.0658(7) Uani 1 1 d .
C31 C 1.7346(6) -0.6379(6) 0.9805(4) 0.0355(11) Uani 1 1 d .
C32 C 1.6374(8) -0.6318(7) 1.0801(5) 0.0441(13) Uani 1 1 d .
H32A H 1.5826 -0.5454 1.1145 0.053 Uiso 1 1 calc R
C33 C 1.6278(9) -0.7707(8) 1.1264(5) 0.0568(17) Uani 1 1 d .
H33A H 1.5612 -0.7847 1.1923 0.068 Uiso 1 1 calc R
C34 C 1.7262(12) -0.8817(9) 1.0641(6) 0.068(2) Uani 1 1 d .
H34A H 1.7398 -0.9815 1.0842 0.082 Uiso 1 1 calc R
S2 S 2.32049(19) -0.4939(2) 0.63340(14) 0.0574(6) Uani 1 1 d .
C41 C 2.0409(5) -0.3303(5) 0.7062(4) 0.0291(10) Uani 1 1 d .
C42 C 2.1342(6) -0.4676(6) 0.6726(4) 0.0361(11) Uani 1 1 d .
H42A H 2.0988 -0.5393 0.6714 0.043 Uiso 1 1 calc R
C43 C 2.1309(7) -0.2482(8) 0.6967(6) 0.0490(15) Uani 1 1 d .
H43A H 2.0905 -0.1526 0.7169 0.059 Uiso 1 1 calc R
C44 C 2.2941(7) -0.3289(7) 0.6518(5) 0.0452(14) Uani 1 1 d .
H44A H 2.3695 -0.2913 0.6366 0.054 Uiso 1 1 calc R
S3 S 1.6678(3) 0.1635(2) 0.63285(19) 0.0726(7) Uani 1 1 d .
C51 C 1.7670(6) -0.1035(5) 0.7275(4) 0.0324(11) Uani 1 1 d .
C52 C 1.8065(8) -0.0076(6) 0.6321(5) 0.0485(16) Uani 1 1 d .
H52A H 1.8960 -0.0362 0.5778 0.058 Uiso 1 1 calc R
C53 C 1.6244(7) -0.0205(7) 0.7945(6) 0.0495(15) Uani 1 1 d .
H53A H 1.5790 -0.0639 0.8596 0.059 Uiso 1 1 calc R
C54 C 1.5527(6) 0.1412(6) 0.7533(6) 0.0447(14) Uani 1 1 d .
H54A H 1.4634 0.2130 0.7875 0.054 Uiso 1 1 calc R
S4 S 1.7361(3) -0.1017(3) 0.3578(2) 0.0862(9) Uani 1 1 d .
C61 C 1.7865(6) -0.2740(6) 0.5310(4) 0.0333(11) Uani 1 1 d .
C62 C 1.6733(8) -0.1903(7) 0.4758(5) 0.0487(14) Uani 1 1 d .
H62A H 1.5735 -0.1840 0.5013 0.058 Uiso 1 1 calc R
C63 C 1.9242(7) -0.2654(7) 0.4710(4) 0.0416(13) Uani 1 1 d .
H63A H 2.0146 -0.3141 0.4947 0.050 Uiso 1 1 calc R
C64 C 1.9092(5) -0.1633(5) 0.3577(3) 0.0245(9) Uani 1 1 d .
H64A H 1.9863 -0.1439 0.3028 0.029 Uiso 1 1 calc R

loop_
_atom_site_aniso_label
_atom_site_aniso_U_11
_atom_site_aniso_U_22
_atom_site_aniso_U_33
_atom_site_aniso_U_23
_atom_site_aniso_U_13
_atom_site_aniso_U_12
B 0.032(3) 0.026(2) 0.027(2) -0.0034(19) -0.007(2) -0.011(2)
N1 0.032(2) 0.027(2) 0.0263(19) -0.0029(15) -0.0060(15) -0.0103(16)
N2 0.039(2) 0.030(2) 0.029(2) -0.0067(16) -0.0092(17) -0.0101(17)
C1 0.033(2) 0.028(2) 0.026(2) -0.0011(18) -0.0049(18) -0.0101(19)
C11 0.031(2) 0.035(2) 0.023(2) -0.0028(18) -0.0045(17) -0.0132(19)
C12 0.043(3) 0.046(3) 0.031(3) -0.008(2) -0.008(2) -0.022(2)
C13 0.045(3) 0.041(3) 0.027(2) -0.008(2) -0.002(2) -0.024(2)
C14 0.037(3) 0.030(2) 0.026(2) -0.0008(18) -0.0063(19) -0.015(2)
C21 0.054(3) 0.037(3) 0.037(3) -0.007(2) -0.013(2) -0.019(2)
C22 0.054(3) 0.047(3) 0.031(3) -0.010(2) -0.012(2) -0.017(3)
C23 0.041(3) 0.041(3) 0.028(2) -0.003(2) -0.009(2) -0.015(2)
C24 0.031(2) 0.029(2) 0.025(2) -0.0023(18) -0.0082(18) -0.0049(18)
S1 0.0960(16) 0.0339(9) 0.0516(10) -0.0064(7) 0.0075(9) -0.0261(9)
C31 0.044(3) 0.029(2) 0.033(3) 0.003(2) -0.010(2) -0.015(2)
C32 0.054(3) 0.043(3) 0.035(3) -0.001(2) -0.007(2) -0.022(3)
C33 0.077(5) 0.058(4) 0.041(3) 0.006(3) -0.008(3) -0.040(4)
C34 0.109(7) 0.047(4) 0.052(4) 0.008(3) -0.009(4) -0.047(4)
S2 0.0473(10) 0.0675(12) 0.0443(9) -0.0078(8) -0.0109(7) -0.0093(8)
C41 0.032(2) 0.028(2) 0.027(2) -0.0001(18) -0.0107(18) -0.0111(19)
C42 0.033(3) 0.037(3) 0.030(2) -0.003(2) -0.0071(19) -0.007(2)
C43 0.042(3) 0.049(3) 0.060(4) -0.007(3) -0.005(3) -0.025(3)
C44 0.038(3) 0.062(4) 0.048(3) 0.004(3) -0.019(2) -0.031(3)
S3 0.0959(17) 0.0429(10) 0.0807(15) 0.0028(9) -0.0414(13) -0.0194(10)
C51 0.034(2) 0.026(2) 0.037(3) -0.0054(19) -0.011(2) -0.0087(19)
C52 0.070(4) 0.023(2) 0.053(3) -0.005(2) -0.034(3) -0.005(2)
C53 0.039(3) 0.037(3) 0.065(4) -0.013(3) -0.010(3) -0.006(2)
C54 0.032(3) 0.034(3) 0.067(4) -0.007(3) -0.024(3) -0.004(2)
S4 0.0956(19) 0.0846(17) 0.0734(15) 0.0192(12) -0.0386(13) -0.0317(14)
C61 0.039(3) 0.032(2) 0.027(2) -0.0026(19) -0.008(2) -0.012(2)
C62 0.053(4) 0.049(3) 0.039(3) 0.007(3) -0.016(3) -0.017(3)
C63 0.050(3) 0.050(3) 0.025(2) 0.001(2) -0.005(2) -0.024(3)
C64 0.039(2) 0.024(2) 0.0140(18) -0.0015(15) 0.0064(16) -0.0235(18)

loop_
_atom_type_symbol
_atom_type_description
_atom_type_scat_dispersion_real
_atom_type_scat_dispersion_imag
_atom_type_scat_source
C C 0.0033 0.0016 'International Tables Vol C Tables 4.2.6.8 and 6.1.1.4'
H H 0.0000 0.0000 'International Tables Vol C Tables 4.2.6.8 and 6.1.1.4'
B B 0.0013 0.0007 'International Tables Vol C Tables 4.2.6.8 and 6.1.1.4'
N N 0.0061 0.0033 'International Tables Vol C Tables 4.2.6.8 and 6.1.1.4'
S S 0.1246 0.1234 'International Tables Vol C Tables 4.2.6.8 and 6.1.1.4'

loop_
_geom_angle_atom_site_label_1
_geom_angle_atom_site_label_2
_geom_angle_atom_site_label_3
_geom_angle
N2 B N1 104.1(4)
N2 B C51 107.9(4)
N1 B C51 111.9(4)
N2 B C41 107.1(4)
N1 B C41 109.8(4)
C51 B C41 115.3(4)
C11 N1 C14 106.9(4)
C11 N1 B 128.9(4)
C14 N1 B 124.1(4)
C21 N2 C24 108.1(4)
C21 N2 B 124.4(5)
C24 N2 B 127.0(4)
C24 C1 C14 119.8(5)
C24 C1 C31 120.2(4)
C14 C1 C31 119.9(4)
N1 C11 C12 110.6(4)
N1 C11 C61 127.0(5)
C12 C11 C61 122.4(4)
C13 C12 C11 107.1(4)
C12 C13 C14 106.4(5)
N1 C14 C1 122.4(4)
N1 C14 C13 109.0(4)
C1 C14 C13 127.9(5)
N2 C21 C22 109.4(5)
C23 C22 C21 108.2(5)
C22 C23 C24 105.7(5)
N2 C24 C1 120.8(4)
N2 C24 C23 108.6(4)
C1 C24 C23 130.6(5)
C34 S1 C31 92.2(3)
C32 C31 C1 127.6(5)
C32 C31 S1 111.0(4)
C1 C31 S1 121.4(4)
C31 C32 C33 112.6(6)
C34 C33 C32 112.6(6)
C33 C34 S1 111.5(5)
C44 S2 C42 95.6(3)
C42 C41 C43 108.9(5)
C42 C41 B 125.8(5)
C43 C41 B 125.1(5)
C41 C42 S2 113.3(4)
C41 C43 C44 113.6(6)
C43 C44 S2 108.5(4)
C54 S3 C52 99.9(3)
C53 C51 C52 109.4(5)
C53 C51 B 123.5(5)
C52 C51 B 127.0(5)
C51 C52 S3 110.2(5)
C51 C53 C54 115.7(6)
C53 C54 S3 104.6(4)
C64 S4 C62 100.2(3)
C62 C61 C63 111.0(5)
C62 C61 C11 122.7(5)
C63 C61 C11 125.9(5)
C61 C62 S4 111.8(5)
C61 C63 C64 112.0(5)
S4 C64 C63 105.0(3)

loop_
_geom_bond_atom_site_label_1
_geom_bond_atom_site_label_2
_geom_bond_distance
B N2 1.588(7)
B N1 1.583(7)
B C51 1.600(7)
B C41 1.614(7)
N1 C11 1.352(6)
N1 C14 1.391(6)
N2 C21 1.340(7)
N2 C24 1.370(7)
C1 C24 1.393(7)
C1 C14 1.411(6)
C1 C31 1.469(7)
C11 C12 1.408(7)
C11 C61 1.480(7)
C12 C13 1.389(7)
C13 C14 1.425(7)
C21 C22 1.406(8)
C22 C23 1.366(8)
C23 C24 1.434(7)
S1 C34 1.707(7)
S1 C31 1.731(6)
C31 C32 1.364(8)
C32 C33 1.424(9)
C33 C34 1.370(12)
S2 C44 1.634(7)
S2 C42 1.710(6)
C41 C42 1.383(7)
C41 C43 1.435(8)
C43 C44 1.486(9)
S3 C54 1.677(7)
S3 C52 1.695(6)
C51 C53 1.442(8)
C51 C52 1.452(9)
C53 C54 1.514(8)
S4 C64 1.584(5)
S4 C62 1.677(7)
C61 C62 1.386(8)
C61 C63 1.402(8)
C63 C64 1.596(7)
